data_4026178
loop_
_publ_author_name
'Tillmann Kleine'
'Klaus Bergander'
'Roland Fr\"ohlich'
'Birgit Wibbeling'
'Ernst-Ulrich W\"urthwein'

_publ_section_title
;
 Ring-Closure Reactions of 1,2-Diaza-4,5-benzoheptatrienyl Metal
 Compounds: Experiment and Theory
;
_journal_name_full 'Journal of Organic Chemistry'
_journal_page_first 1979
_journal_page_last 1991
_journal_paper_doi 10.1021/jo2001534
_journal_volume 76
_journal_year 2011
_chemical_formula_sum 'C20 H21 F N2 O'
_chemical_formula_weight 324.39
_chemical_name_systematic
; 
 ? 
;
_space_group_IT_number 2
_symmetry_cell_setting triclinic
_symmetry_space_group_name_Hall '-P 1'
_symmetry_space_group_name_H-M 'P -1'
_atom_sites_solution_hydrogens geom
_atom_sites_solution_primary direct
_atom_sites_solution_secondary difmap
_audit_creation_method SHELXL-97
_cell_angle_alpha 96.224(2)
_cell_angle_beta 96.788(1)
_cell_angle_gamma 109.107(1)
_cell_formula_units_Z 2
_cell_length_a 8.8802(2)
_cell_length_b 9.8243(2)
_cell_length_c 10.8484(2)
_cell_measurement_reflns_used 2736
_cell_measurement_temperature 223(2)
_cell_measurement_theta_max 68.25
_cell_measurement_theta_min 0.88
_cell_volume 877.04(3)
_computing_cell_refinement 'Collect (Nonius B.V., 1998)'
_computing_data_collection 'Collect (Nonius B.V., 1998)'
_computing_data_reduction 'Denzo-SMN (otwinowski & Minor, 1997)'
_computing_molecular_graphics 'XP (BrukerAXS, 2000)'
_computing_publication_material 'SHELXL-97 (Sheldrick, 1997)'
_computing_structure_refinement 'SHELXL-97 (Sheldrick, 1997)'
_computing_structure_solution 'SHELXS-97 (Sheldrick, 1990)'
_diffrn_ambient_temperature 223(2)
_diffrn_measured_fraction_theta_full 0.967
_diffrn_measured_fraction_theta_max 0.967
_diffrn_measurement_device_type 'Nonius KappaCCD APEXII'
_diffrn_measurement_method '\w and \f scans'
_diffrn_radiation_monochromator graphite
_diffrn_radiation_source 'fine-focus sealed tube'
_diffrn_radiation_type CuK\a
_diffrn_radiation_wavelength 1.54178
_diffrn_reflns_av_R_equivalents 0.044
_diffrn_reflns_av_sigmaI/netI 0.0261
_diffrn_reflns_limit_h_max 10
_diffrn_reflns_limit_h_min -9
_diffrn_reflns_limit_k_max 11
_diffrn_reflns_limit_k_min -11
_diffrn_reflns_limit_l_max 12
_diffrn_reflns_limit_l_min -12
_diffrn_reflns_number 10825
_diffrn_reflns_theta_full 69.28
_diffrn_reflns_theta_max 69.28
_diffrn_reflns_theta_min 4.16
_exptl_absorpt_coefficient_mu 0.675
_exptl_absorpt_correction_T_max 0.9670
_exptl_absorpt_correction_T_min 0.7981
_exptl_absorpt_correction_type multi-scan
_exptl_absorpt_process_details 'Denzo (Otwinowski, Borek, Majewski & Minor, 2003)'
_exptl_crystal_colour colourless
_exptl_crystal_density_diffrn 1.228
_exptl_crystal_description plate
_exptl_crystal_F_000 344
_exptl_crystal_size_max 0.35
_exptl_crystal_size_mid 0.35
_exptl_crystal_size_min 0.05
_refine_diff_density_max 0.146
_refine_diff_density_min -0.190
_refine_diff_density_rms 0.041
_refine_ls_extinction_method none
_refine_ls_goodness_of_fit_ref 1.063
_refine_ls_hydrogen_treatment constr
_refine_ls_matrix_type full
_refine_ls_number_parameters 220
_refine_ls_number_reflns 3165
_refine_ls_number_restraints 0
_refine_ls_restrained_S_all 1.063
_refine_ls_R_factor_all 0.0464
_refine_ls_R_factor_gt 0.0422
_refine_ls_shift/su_max 0.000
_refine_ls_shift/su_mean 0.000
_refine_ls_structure_factor_coef Fsqd
_refine_ls_weighting_details 'calc w=1/[\s^2^(Fo^2^)+(0.0543P)^2^+0.2076P] where P=(Fo^2^+2Fc^2^)/3'
_refine_ls_weighting_scheme calc
_refine_ls_wR_factor_gt 0.1094
_refine_ls_wR_factor_ref 0.1130
_reflns_number_gt 2831
_reflns_number_total 3165
_reflns_threshold_expression >2sigma(I)
_cod_data_source_file jo2001534_si_007.cif
_cod_data_source_block wue4353
_cod_database_code 4026178

loop_
_symmetry_equiv_pos_as_xyz
'x, y, z'
'-x, -y, -z'

loop_
_atom_site_label
_atom_site_type_symbol
_atom_site_fract_x
_atom_site_fract_y
_atom_site_fract_z
_atom_site_U_iso_or_equiv
_atom_site_adp_type
_atom_site_occupancy
_atom_site_symmetry_multiplicity
_atom_site_calc_flag
_atom_site_refinement_flags
C1 C 0.0068(2) -0.33452(18) 0.37376(16) 0.0585(4) Uani 1 1 d .
H1A H -0.0374 -0.2682 0.3418 0.070 Uiso 1 1 calc R
H1B H -0.0225 -0.4297 0.3300 0.070 Uiso 1 1 calc R
C2 C 0.1085(2) -0.29457(16) 0.47868(14) 0.0503(4) Uani 1 1 d .
H2 H 0.1486 -0.3656 0.5059 0.060 Uiso 1 1 calc R
C3 C 0.16816(16) -0.15195(15) 0.55949(12) 0.0377(3) Uani 1 1 d .
C4 C 0.22038(17) -0.01931(15) 0.51496(12) 0.0385(3) Uani 1 1 d .
C5 C 0.23342(18) -0.01516(15) 0.38242(12) 0.0413(3) Uani 1 1 d .
H5 H 0.2188 -0.1018 0.3287 0.050 Uiso 1 1 calc R
N6 N 0.26407(14) 0.10348(12) 0.33913(10) 0.0393(3) Uani 1 1 d .
N7 N 0.27401(14) 0.09962(12) 0.21245(9) 0.0377(3) Uani 1 1 d .
C8 C 0.32110(15) 0.22592(14) 0.16271(11) 0.0328(3) Uani 1 1 d .
O9 O 0.31653(12) 0.21669(10) 0.04974(8) 0.0399(2) Uani 1 1 d .
C10 C 0.16984(17) -0.14927(16) 0.68800(12) 0.0400(3) Uani 1 1 d .
H10 H 0.1395 -0.2382 0.7194 0.048 Uiso 1 1 calc R
C11 C 0.21373(16) -0.02266(16) 0.77000(12) 0.0401(3) Uani 1 1 d .
H11 H 0.2116 -0.0246 0.8562 0.048 Uiso 1 1 calc R
C12 C 0.26100(18) 0.10762(16) 0.72563(13) 0.0448(3) Uani 1 1 d .
H12 H 0.2902 0.1959 0.7811 0.054 Uiso 1 1 calc R
C13 C 0.26540(19) 0.10861(16) 0.60011(13) 0.0459(4) Uani 1 1 d .
H13 H 0.2999 0.1986 0.5707 0.055 Uiso 1 1 calc R
C14 C 0.23921(15) -0.03569(13) 0.13170(11) 0.0327(3) Uani 1 1 d .
C15 C 0.08187(16) -0.12124(15) 0.08577(12) 0.0377(3) Uani 1 1 d .
H15 H -0.0031 -0.0893 0.1042 0.045 Uiso 1 1 calc R
C16 C 0.04959(18) -0.25362(15) 0.01282(13) 0.0431(3) Uani 1 1 d .
H16 H -0.0573 -0.3144 -0.0189 0.052 Uiso 1 1 calc R
C17 C 0.1765(2) -0.29483(15) -0.01250(12) 0.0434(3) Uani 1 1 d .
C18 C 0.33306(19) -0.21211(16) 0.03136(14) 0.0444(3) Uani 1 1 d .
H18 H 0.4175 -0.2439 0.0115 0.053 Uiso 1 1 calc R
C19 C 0.36416(16) -0.08087(15) 0.10549(12) 0.0387(3) Uani 1 1 d .
H19 H 0.4713 -0.0217 0.1384 0.046 Uiso 1 1 calc R
F20 F 0.14461(14) -0.42385(10) -0.08623(9) 0.0686(3) Uani 1 1 d .
C21 C 0.38334(17) 0.37233(14) 0.24916(12) 0.0379(3) Uani 1 1 d .
C22 C 0.4352(2) 0.48902(16) 0.16649(15) 0.0548(4) Uani 1 1 d .
H22A H 0.5237 0.4777 0.1269 0.082 Uiso 1 1 calc R
H22B H 0.4701 0.5846 0.2175 0.082 Uiso 1 1 calc R
H22C H 0.3449 0.4792 0.1022 0.082 Uiso 1 1 calc R
C23 C 0.53105(19) 0.38171(18) 0.34218(15) 0.0523(4) Uani 1 1 d .
H23A H 0.6093 0.3583 0.2967 0.078 Uiso 1 1 calc R
H23B H 0.4984 0.3130 0.4001 0.078 Uiso 1 1 calc R
H23C H 0.5792 0.4798 0.3888 0.078 Uiso 1 1 calc R
C24 C 0.25236(19) 0.39894(17) 0.31724(14) 0.0480(4) Uani 1 1 d .
H24A H 0.2939 0.4960 0.3663 0.072 Uiso 1 1 calc R
H24B H 0.2203 0.3271 0.3727 0.072 Uiso 1 1 calc R
H24C H 0.1595 0.3906 0.2561 0.072 Uiso 1 1 calc R

loop_
_atom_site_aniso_label
_atom_site_aniso_U_11
_atom_site_aniso_U_22
_atom_site_aniso_U_33
_atom_site_aniso_U_23
_atom_site_aniso_U_13
_atom_site_aniso_U_12
C1 0.0713(11) 0.0421(9) 0.0537(10) 0.0012(7) 0.0052(8) 0.0121(8)
C2 0.0721(10) 0.0384(8) 0.0416(8) 0.0099(6) 0.0093(7) 0.0195(7)
C3 0.0426(7) 0.0379(7) 0.0346(7) 0.0092(5) 0.0070(5) 0.0152(6)
C4 0.0484(8) 0.0379(7) 0.0299(7) 0.0075(5) 0.0085(5) 0.0144(6)
C5 0.0573(8) 0.0344(7) 0.0307(7) 0.0058(5) 0.0102(6) 0.0126(6)
N6 0.0540(7) 0.0375(6) 0.0258(5) 0.0068(4) 0.0097(5) 0.0131(5)
N7 0.0552(7) 0.0317(6) 0.0241(5) 0.0043(4) 0.0099(5) 0.0109(5)
C8 0.0345(6) 0.0347(7) 0.0298(6) 0.0072(5) 0.0073(5) 0.0115(5)
O9 0.0532(6) 0.0388(5) 0.0276(5) 0.0081(4) 0.0095(4) 0.0138(4)
C10 0.0447(7) 0.0426(8) 0.0361(7) 0.0155(6) 0.0104(6) 0.0152(6)
C11 0.0415(7) 0.0530(8) 0.0283(6) 0.0102(6) 0.0087(5) 0.0173(6)
C12 0.0559(9) 0.0426(8) 0.0327(7) 0.0020(6) 0.0080(6) 0.0136(7)
C13 0.0644(9) 0.0363(7) 0.0345(7) 0.0078(6) 0.0121(6) 0.0120(7)
C14 0.0418(7) 0.0318(7) 0.0248(6) 0.0070(5) 0.0078(5) 0.0116(5)
C15 0.0383(7) 0.0423(7) 0.0348(7) 0.0095(6) 0.0096(5) 0.0148(6)
C16 0.0459(8) 0.0380(7) 0.0371(7) 0.0065(6) 0.0007(6) 0.0052(6)
C17 0.0677(10) 0.0304(7) 0.0325(7) 0.0044(5) 0.0106(6) 0.0169(7)
C18 0.0537(9) 0.0450(8) 0.0455(8) 0.0129(6) 0.0192(6) 0.0262(7)
C19 0.0378(7) 0.0395(7) 0.0385(7) 0.0109(6) 0.0075(5) 0.0109(6)
F20 0.1071(8) 0.0370(5) 0.0571(6) -0.0058(4) 0.0137(5) 0.0225(5)
C21 0.0444(7) 0.0322(7) 0.0330(7) 0.0047(5) 0.0059(5) 0.0081(6)
C22 0.0732(11) 0.0342(8) 0.0476(9) 0.0087(6) 0.0107(8) 0.0051(7)
C23 0.0486(8) 0.0502(9) 0.0474(8) 0.0010(7) -0.0023(7) 0.0083(7)
C24 0.0576(9) 0.0416(8) 0.0449(8) 0.0003(6) 0.0094(7) 0.0191(7)

loop_
_atom_type_symbol
_atom_type_description
_atom_type_scat_dispersion_real
_atom_type_scat_dispersion_imag
_atom_type_scat_source
C C 0.0181 0.0091 'International Tables Vol C Tables 4.2.6.8 and 6.1.1.4'
H H 0.0000 0.0000 'International Tables Vol C Tables 4.2.6.8 and 6.1.1.4'
N N 0.0311 0.0180 'International Tables Vol C Tables 4.2.6.8 and 6.1.1.4'
O O 0.0492 0.0322 'International Tables Vol C Tables 4.2.6.8 and 6.1.1.4'
F F 0.0727 0.0534 'International Tables Vol C Tables 4.2.6.8 and 6.1.1.4'

loop_
_geom_angle_atom_site_label_1
_geom_angle_atom_site_label_2
_geom_angle_atom_site_label_3
_geom_angle
C1 C2 C3 127.77(15)
C10 C3 C4 118.16(13)
C10 C3 C2 117.86(12)
C4 C3 C2 123.96(12)
C13 C4 C3 118.54(12)
C13 C4 C5 120.78(13)
C3 C4 C5 120.64(12)
N6 C5 C4 120.76(13)
C5 N6 N7 117.81(11)
C8 N7 N6 120.40(10)
C8 N7 C14 118.61(10)
N6 N7 C14 120.97(10)
O9 C8 N7 118.00(11)
O9 C8 C21 122.08(11)
N7 C8 C21 119.87(11)
C11 C10 C3 122.39(13)
C10 C11 C12 119.33(12)
C13 C12 C11 119.62(13)
C12 C13 C4 121.90(13)
C19 C14 C15 120.86(12)
C19 C14 N7 119.18(12)
C15 C14 N7 119.90(11)
C16 C15 C14 119.44(13)
C17 C16 C15 118.29(13)
F20 C17 C18 118.34(14)
F20 C17 C16 118.22(14)
C18 C17 C16 123.44(13)
C17 C18 C19 117.89(13)
C18 C19 C14 120.07(13)
C22 C21 C8 106.82(11)
C22 C21 C24 108.40(12)
C8 C21 C24 111.87(11)
C22 C21 C23 108.43(12)
C8 C21 C23 109.89(11)
C24 C21 C23 111.26(12)

loop_
_geom_bond_atom_site_label_1
_geom_bond_atom_site_label_2
_geom_bond_distance
C1 C2 1.301(2)
C2 C3 1.466(2)
C3 C10 1.3898(19)
C3 C4 1.3929(19)
C4 C13 1.3873(19)
C4 C5 1.4600(18)
C5 N6 1.2626(18)
N6 N7 1.3847(14)
N7 C8 1.3655(17)
N7 C14 1.4298(16)
C8 O9 1.2139(15)
C8 C21 1.5226(18)
C10 C11 1.361(2)
C11 C12 1.370(2)
C12 C13 1.368(2)
C14 C19 1.3706(19)
C14 C15 1.3721(19)
C15 C16 1.371(2)
C16 C17 1.362(2)
C17 F20 1.3485(16)
C17 C18 1.357(2)
C18 C19 1.369(2)
C21 C22 1.5184(19)
C21 C24 1.525(2)
C21 C23 1.528(2)

loop_
_geom_torsion_atom_site_label_1
_geom_torsion_atom_site_label_2
_geom_torsion_atom_site_label_3
_geom_torsion_atom_site_label_4
_geom_torsion
C1 C2 C3 C10 133.49(18)
C1 C2 C3 C4 -45.3(3)
C10 C3 C4 C13 -2.5(2)
C2 C3 C4 C13 176.33(14)
C10 C3 C4 C5 175.15(13)
C2 C3 C4 C5 -6.0(2)
C13 C4 C5 N6 -10.0(2)
C3 C4 C5 N6 172.45(14)
C4 C5 N6 N7 -179.70(12)
C5 N6 N7 C8 -174.06(13)
C5 N6 N7 C14 4.42(19)
N6 N7 C8 O9 -174.64(11)
C14 N7 C8 O9 6.84(18)
N6 N7 C8 C21 7.75(18)
C14 N7 C8 C21 -170.76(11)
C4 C3 C10 C11 2.9(2)
C2 C3 C10 C11 -176.00(13)
C3 C10 C11 C12 -1.2(2)
C10 C11 C12 C13 -0.9(2)
C11 C12 C13 C4 1.2(2)
C3 C4 C13 C12 0.5(2)
C5 C4 C13 C12 -177.10(15)
C8 N7 C14 C19 81.55(15)
N6 N7 C14 C19 -96.95(15)
C8 N7 C14 C15 -101.13(14)
N6 N7 C14 C15 80.37(16)
C19 C14 C15 C16 0.05(19)
N7 C14 C15 C16 -177.23(11)
C14 C15 C16 C17 -0.6(2)
C15 C16 C17 F20 -178.77(12)
C15 C16 C17 C18 0.4(2)
F20 C17 C18 C19 179.59(12)
C16 C17 C18 C19 0.4(2)
C17 C18 C19 C14 -1.0(2)
C15 C14 C19 C18 0.79(19)
N7 C14 C19 C18 178.09(11)
O9 C8 C21 C22 -1.10(18)
N7 C8 C21 C22 176.40(13)
O9 C8 C21 C24 117.37(14)
N7 C8 C21 C24 -65.13(16)
O9 C8 C21 C23 -118.53(14)
N7 C8 C21 C23 58.97(16)

loop_
_cod_related_entry_id
_cod_related_entry_database
_cod_related_entry_code
1 ChemSpider 30659361
